data_4332338
loop_
_publ_author_name
'Li, Yan'
'Zheng, Fa-Kun'
'Liu, Xi'
'Zou, Wen-Qiang'
Guo,
'Lu, Can-Zhong'
'Huang, Jin-Shun'

_publ_section_title
;
 Crystal Structures and Magnetic and Luminescent Properties of a Series of
 Homodinuclear Lanthanide Complexes with 4-Cyanobenzoic Ligand
;
_journal_issue 16
_journal_name_full 'Inorganic Chemistry'
_journal_page_first 6308
_journal_page_last 6316
_journal_paper_doi 10.1021/ic0602603
_journal_volume 45
_journal_year 2006
_chemical_formula_moiety '[Nd2(4-cba)6(phen)2(H2O)2]'
_chemical_formula_sum 'C72 H44 N10 Nd2 O14'
_chemical_formula_weight 1561.65
_chemical_name_common '[Nd2(4-cba)6(phen)2(H2O)2]'
_chemical_name_systematic '[Nd2(4-cba)6(phen)2(H2O)2]'
_space_group_IT_number 2
_symmetry_cell_setting triclinic
_symmetry_space_group_name_Hall '-P 1'
_symmetry_space_group_name_H-M 'P -1'
_atom_sites_solution_hydrogens geom
_atom_sites_solution_primary direct
_atom_sites_solution_secondary difmap
_audit_creation_method SHELXL-97
_cell_angle_alpha 97.527(4)
_cell_angle_beta 102.014(7)
_cell_angle_gamma 99.572(6)
_cell_formula_units_Z 1
_cell_length_a 8.297(5)
_cell_length_b 12.813(7)
_cell_length_c 16.426(9)
_cell_measurement_reflns_used 4449
_cell_measurement_temperature 293(2)
_cell_measurement_theta_max 27.4835
_cell_measurement_theta_min 3.1243
_cell_volume 1659.2(16)
_computing_cell_refinement 'CrystalClear (Rigaku Corp., 2002)'
_computing_data_collection 'CrystalClear (Rigaku Corp., 2002)'
_computing_data_reduction 'CrystalClear (Rigaku Corp., 2002)'
_computing_molecular_graphics 'Bruker SHELXTL'
_computing_publication_material 'Siemens SHELXTL^TM^ 5'
_computing_structure_refinement 'Siemens SHELXTL^TM^ 5'
_computing_structure_solution 'Siemens SHELXTL^TM^ 5'
_diffrn_ambient_temperature 293(2)
_diffrn_measured_fraction_theta_full 0.991
_diffrn_measured_fraction_theta_max 0.991
_diffrn_measurement_device_type 'Rigaku Mercury CCD'
_diffrn_measurement_method \w
_diffrn_radiation_monochromator graphite
_diffrn_radiation_source 'Rotating Anode'
_diffrn_radiation_type MoK\a
_diffrn_radiation_wavelength 0.71073
_diffrn_reflns_av_R_equivalents 0.0312
_diffrn_reflns_av_sigmaI/netI 0.0525
_diffrn_reflns_limit_h_max 9
_diffrn_reflns_limit_h_min -9
_diffrn_reflns_limit_k_max 13
_diffrn_reflns_limit_k_min -15
_diffrn_reflns_limit_l_max 19
_diffrn_reflns_limit_l_min -18
_diffrn_reflns_number 10594
_diffrn_reflns_theta_full 25.03
_diffrn_reflns_theta_max 25.03
_diffrn_reflns_theta_min 3.17
_exptl_absorpt_coefficient_mu 1.622
_exptl_absorpt_correction_T_max 1.0000
_exptl_absorpt_correction_T_min 0.8757
_exptl_absorpt_correction_type multi-scan
_exptl_absorpt_process_details 'Sphere (Rigaku CrystalClear)'
_exptl_crystal_colour 'pale purple'
_exptl_crystal_density_diffrn 1.563
_exptl_crystal_density_method 'not measured'
_exptl_crystal_description Prism
_exptl_crystal_F_000 778
_exptl_crystal_size_max 0.2500
_exptl_crystal_size_mid 0.1500
_exptl_crystal_size_min 0.1000
_refine_diff_density_max 0.327
_refine_diff_density_min -0.248
_refine_diff_density_rms 0.049
_refine_ls_extinction_method none
_refine_ls_goodness_of_fit_ref 1.003
_refine_ls_hydrogen_treatment mixed
_refine_ls_matrix_type full
_refine_ls_number_parameters 450
_refine_ls_number_reflns 5809
_refine_ls_number_restraints 2
_refine_ls_restrained_S_all 1.003
_refine_ls_R_factor_all 0.0454
_refine_ls_R_factor_gt 0.0390
_refine_ls_shift/su_max 0.015
_refine_ls_shift/su_mean 0.000
_refine_ls_structure_factor_coef Fsqd
_refine_ls_weighting_details 'calc w=1/[\s^2^(Fo^2^)+(0.0511P)^2^+0.3168P] where P=(Fo^2^+2Fc^2^)/3'
_refine_ls_weighting_scheme calc
_refine_ls_wR_factor_gt 0.0907
_refine_ls_wR_factor_ref 0.0964
_reflns_number_gt 5305
_reflns_number_total 5809
_reflns_threshold_expression >2sigma(I)
_cod_data_source_file ic0602603sup3.cif
_cod_data_source_block 2
_cod_depositor_comments
;
The following automatic conversions were performed:

'_exptl_absorpt_correction_type' value 'Multi-scan' changed to
'multi-scan' according to
/home/saulius/struct/CIF-dictionaries/cif_core.dic dictionary named
'cif_core.dic' version 2.4.2 from 2011-04-26.

Automatic conversion script
Id: cif_fix_values 1891 2012-01-12 08:04:46Z andrius 
;
_cod_original_cell_volume 1659.1(16)
_cod_original_sg_symbol_H-M P-1
_cod_database_code 4332338

loop_
_symmetry_equiv_pos_as_xyz
'x, y, z'
'-x, -y, -z'

loop_
_atom_site_label
_atom_site_type_symbol
_atom_site_fract_x
_atom_site_fract_y
_atom_site_fract_z
_atom_site_U_iso_or_equiv
_atom_site_adp_type
_atom_site_occupancy
_atom_site_symmetry_multiplicity
_atom_site_calc_flag
_atom_site_refinement_flags
Nd1 Nd 0.28207(3) 0.366897(17) 0.477057(13) 0.0387(7) Uani 1 1 d .
O1W O -0.0024(4) 0.3701(3) 0.4966(2) 0.0498(10) Uani 1 1 d D
H1WA H -0.050(5) 0.414(3) 0.533(2) 0.050 Uiso 1 1 d D
H1WB H -0.087(4) 0.353(4) 0.4446(16) 0.050 Uiso 1 1 d D
O11 O 0.0844(4) 0.2784(3) 0.3469(2) 0.0566(11) Uani 1 1 d .
O12 O -0.1791(5) 0.2967(4) 0.3420(2) 0.0723(13) Uani 1 1 d .
O21 O 0.2172(4) 0.5292(2) 0.42647(19) 0.0461(10) Uani 1 1 d .
O22 O 0.4490(4) 0.6524(2) 0.44120(19) 0.0490(10) Uani 1 1 d .
O31 O 0.3061(4) 0.4643(3) 0.61987(19) 0.0543(11) Uani 1 1 d .
O32 O 0.5257(4) 0.5788(3) 0.60641(19) 0.0493(10) Uani 1 1 d .
N1 N 0.3411(5) 0.1767(3) 0.4242(2) 0.0548(12) Uani 1 1 d .
N2 N 0.2142(5) 0.2114(3) 0.5638(2) 0.0531(12) Uani 1 1 d .
N11 N -0.3062(12) 0.0071(10) -0.1001(5) 0.216(6) Uani 1 1 d .
N21 N 0.0859(9) 0.6470(7) -0.0162(4) 0.141(3) Uani 1 1 d .
N31 N 0.6785(10) 0.6996(7) 1.0802(4) 0.135(3) Uani 1 1 d .
C1 C 0.4015(8) 0.1581(5) 0.3554(3) 0.0670(16) Uani 1 1 d .
H1A H 0.4383 0.2167 0.3315 0.080 Uiso 1 1 calc R
C2 C 0.4130(9) 0.0572(6) 0.3174(4) 0.088(2) Uani 1 1 d .
H2A H 0.4529 0.0484 0.2686 0.105 Uiso 1 1 calc R
C3 C 0.3644(9) -0.0279(6) 0.3536(5) 0.091(2) Uani 1 1 d .
H3A H 0.3683 -0.0966 0.3287 0.110 Uiso 1 1 calc R
C4 C 0.3079(7) -0.0134(4) 0.4285(4) 0.0759(19) Uani 1 1 d .
C5 C 0.2580(9) -0.0994(5) 0.4727(6) 0.102(3) Uani 1 1 d .
H5A H 0.2636 -0.1690 0.4506 0.122 Uiso 1 1 calc R
C6 C 0.2036(9) -0.0832(5) 0.5446(6) 0.098(3) Uani 1 1 d .
H6A H 0.1734 -0.1402 0.5717 0.118 Uiso 1 1 calc R
C7 C 0.1937(7) 0.0233(5) 0.5778(5) 0.0766(19) Uani 1 1 d .
C8 C 0.1421(9) 0.0473(6) 0.6522(5) 0.097(2) Uani 1 1 d .
H8A H 0.1163 -0.0075 0.6821 0.117 Uiso 1 1 calc R
C9 C 0.1281(8) 0.1488(6) 0.6824(4) 0.086(2) Uani 1 1 d .
H9A H 0.0972 0.1644 0.7333 0.104 Uiso 1 1 calc R
C10 C 0.1620(7) 0.2288(5) 0.6343(4) 0.0699(17) Uani 1 1 d .
H10A H 0.1471 0.2975 0.6529 0.084 Uiso 1 1 calc R
C11 C 0.2335(6) 0.1105(4) 0.5358(3) 0.0571(15) Uani 1 1 d .
C12 C 0.2937(6) 0.0915(4) 0.4611(3) 0.0573(15) Uani 1 1 d .
C101 C -0.1227(6) 0.2033(4) 0.2211(3) 0.0532(13) Uani 1 1 d .
C102 C -0.2809(7) 0.2013(5) 0.1728(4) 0.0748(18) Uani 1 1 d .
H10B H -0.3554 0.2357 0.1959 0.090 Uiso 1 1 calc R
C103 C -0.3287(9) 0.1480(7) 0.0900(4) 0.096(2) Uani 1 1 d .
H10C H -0.4357 0.1463 0.0577 0.115 Uiso 1 1 calc R
C104 C -0.2207(10) 0.0987(7) 0.0560(4) 0.100(3) Uani 1 1 d .
C105 C -0.0639(9) 0.0946(6) 0.1053(4) 0.096(2) Uani 1 1 d .
H10D H 0.0074 0.0561 0.0831 0.115 Uiso 1 1 calc R
C106 C -0.0168(8) 0.1484(5) 0.1872(4) 0.0740(18) Uani 1 1 d .
H10E H 0.0886 0.1476 0.2202 0.089 Uiso 1 1 calc R
C107 C -0.0693(6) 0.2657(4) 0.3101(3) 0.0496(13) Uani 1 1 d .
C108 C -0.2683(11) 0.0475(9) -0.0322(5) 0.142(4) Uani 1 1 d .
C201 C 0.2521(5) 0.6158(4) 0.3102(3) 0.0457(12) Uani 1 1 d .
C202 C 0.3605(6) 0.6766(4) 0.2735(3) 0.0554(14) Uani 1 1 d .
H20A H 0.4657 0.7120 0.3061 0.066 Uiso 1 1 calc R
C203 C 0.3174(7) 0.6863(5) 0.1902(3) 0.0661(16) Uani 1 1 d .
H20B H 0.3921 0.7274 0.1662 0.079 Uiso 1 1 calc R
C204 C 0.1616(7) 0.6339(6) 0.1428(3) 0.0785(19) Uani 1 1 d .
C205 C 0.0497(8) 0.5730(7) 0.1783(4) 0.103(3) Uani 1 1 d .
H20C H -0.0558 0.5381 0.1457 0.124 Uiso 1 1 calc R
C206 C 0.0964(7) 0.5646(6) 0.2623(3) 0.0767(19) Uani 1 1 d .
H20D H 0.0218 0.5240 0.2867 0.092 Uiso 1 1 calc R
C207 C 0.3100(6) 0.5985(4) 0.3992(3) 0.0427(12) Uani 1 1 d .
C208 C 0.1173(9) 0.6398(8) 0.0536(4) 0.108(3) Uani 1 1 d .
C301 C 0.4894(6) 0.5707(4) 0.7446(3) 0.0444(12) Uani 1 1 d .
C302 C 0.3856(7) 0.5375(5) 0.7959(3) 0.0664(17) Uani 1 1 d .
H30A H 0.2812 0.4931 0.7718 0.080 Uiso 1 1 calc R
C303 C 0.4345(8) 0.5693(5) 0.8822(3) 0.0781(19) Uani 1 1 d .
H30B H 0.3631 0.5468 0.9160 0.094 Uiso 1 1 calc R
C304 C 0.5888(7) 0.6342(5) 0.9183(3) 0.0672(16) Uani 1 1 d .
C305 C 0.6958(7) 0.6648(5) 0.8684(3) 0.0716(17) Uani 1 1 d .
H30C H 0.8021 0.7067 0.8925 0.086 Uiso 1 1 calc R
C306 C 0.6438(6) 0.6327(4) 0.7820(3) 0.0587(15) Uani 1 1 d .
H30D H 0.7163 0.6540 0.7484 0.070 Uiso 1 1 calc R
C307 C 0.4355(5) 0.5366(3) 0.6503(3) 0.0421(12) Uani 1 1 d .
C308 C 0.6372(10) 0.6703(6) 1.0082(4) 0.096(2) Uani 1 1 d .

loop_
_atom_site_aniso_label
_atom_site_aniso_U_11
_atom_site_aniso_U_22
_atom_site_aniso_U_33
_atom_site_aniso_U_23
_atom_site_aniso_U_13
_atom_site_aniso_U_12
Nd1 0.0422(7) 0.0370(7) 0.0386(7) 0.00528(14) 0.01368(19) 0.00780(16)
O1W 0.0425(18) 0.056(2) 0.053(2) 0.0029(15) 0.0185(14) 0.0103(15)
O11 0.048(2) 0.062(2) 0.053(2) -0.0042(16) 0.0076(16) 0.0107(16)
O12 0.058(2) 0.101(3) 0.058(2) -0.001(2) 0.0100(18) 0.030(2)
O21 0.0471(18) 0.0445(19) 0.0549(19) 0.0135(14) 0.0215(15) 0.0161(14)
O22 0.0491(19) 0.0480(19) 0.0461(18) 0.0069(14) 0.0046(15) 0.0082(15)
O31 0.057(2) 0.056(2) 0.0452(19) -0.0050(14) 0.0178(15) 0.0029(16)
O32 0.0509(19) 0.058(2) 0.0473(18) 0.0107(14) 0.0244(15) 0.0184(15)
N1 0.065(3) 0.048(2) 0.046(2) 0.0013(18) 0.0016(19) 0.016(2)
N2 0.052(2) 0.048(3) 0.057(2) 0.0157(18) 0.011(2) -0.0004(18)
N11 0.146(7) 0.353(15) 0.086(5) -0.091(7) 0.017(5) -0.008(8)
N21 0.131(6) 0.214(9) 0.061(4) 0.051(4) 0.007(4) -0.016(6)
N31 0.155(7) 0.177(8) 0.052(4) 0.002(4) 0.012(4) 0.001(5)
C1 0.090(4) 0.059(3) 0.054(3) 0.001(2) 0.012(3) 0.034(3)
C2 0.104(5) 0.079(5) 0.074(4) -0.015(4) 0.007(4) 0.045(4)
C3 0.094(5) 0.066(4) 0.094(5) -0.028(4) -0.012(4) 0.036(4)
C4 0.064(4) 0.040(3) 0.106(5) -0.001(3) -0.013(3) 0.012(3)
C5 0.096(5) 0.034(3) 0.150(8) 0.001(4) -0.013(5) 0.007(3)
C6 0.095(5) 0.034(3) 0.140(7) 0.013(4) -0.028(5) 0.013(3)
C7 0.055(3) 0.065(4) 0.102(5) 0.035(3) -0.001(3) -0.002(3)
C8 0.086(5) 0.087(5) 0.124(6) 0.060(5) 0.021(4) 0.001(4)
C9 0.074(4) 0.108(6) 0.085(4) 0.045(4) 0.030(3) 0.003(4)
C10 0.063(3) 0.078(4) 0.074(4) 0.026(3) 0.027(3) 0.005(3)
C11 0.044(3) 0.043(3) 0.074(4) 0.020(2) -0.005(2) -0.004(2)
C12 0.050(3) 0.040(3) 0.068(3) -0.002(2) -0.009(2) 0.010(2)
C101 0.052(3) 0.051(3) 0.054(3) 0.008(2) 0.013(2) 0.005(2)
C102 0.065(4) 0.088(4) 0.064(4) 0.003(3) 0.004(3) 0.016(3)
C103 0.081(4) 0.132(7) 0.057(4) -0.008(4) -0.004(3) 0.018(4)
C104 0.092(5) 0.126(6) 0.061(4) -0.017(4) 0.014(4) -0.006(5)
C105 0.083(5) 0.122(6) 0.071(4) -0.026(4) 0.022(4) 0.016(4)
C106 0.068(4) 0.086(4) 0.060(3) -0.004(3) 0.008(3) 0.015(3)
C107 0.058(3) 0.042(3) 0.048(3) 0.008(2) 0.014(2) 0.007(2)
C108 0.107(6) 0.211(11) 0.071(5) -0.053(6) 0.011(4) -0.001(6)
C201 0.044(3) 0.051(3) 0.044(2) 0.006(2) 0.010(2) 0.015(2)
C202 0.057(3) 0.056(3) 0.056(3) 0.019(2) 0.015(2) 0.008(2)
C203 0.063(3) 0.078(4) 0.056(3) 0.023(3) 0.016(3) 0.002(3)
C204 0.072(4) 0.119(5) 0.042(3) 0.025(3) 0.010(3) 0.009(4)
C205 0.060(4) 0.169(8) 0.060(4) 0.032(4) -0.004(3) -0.019(4)
C206 0.050(3) 0.118(5) 0.056(3) 0.027(3) 0.008(3) -0.004(3)
C207 0.045(3) 0.042(3) 0.049(3) 0.010(2) 0.016(2) 0.024(2)
C208 0.084(5) 0.172(8) 0.058(4) 0.037(4) 0.010(4) -0.007(5)
C301 0.050(3) 0.048(3) 0.039(2) 0.0058(19) 0.017(2) 0.015(2)
C302 0.056(3) 0.087(4) 0.048(3) -0.002(3) 0.019(2) -0.006(3)
C303 0.079(4) 0.105(5) 0.050(3) 0.014(3) 0.029(3) 0.002(4)
C304 0.071(4) 0.083(4) 0.044(3) 0.011(3) 0.008(3) 0.009(3)
C305 0.063(3) 0.088(4) 0.053(3) 0.010(3) 0.005(3) -0.004(3)
C306 0.048(3) 0.075(4) 0.050(3) 0.010(2) 0.013(2) 0.003(2)
C307 0.049(3) 0.042(3) 0.041(2) 0.0074(18) 0.018(2) 0.016(2)
C308 0.104(5) 0.118(6) 0.048(4) 0.005(3) 0.006(3) -0.001(4)

loop_
_atom_type_symbol
_atom_type_description
_atom_type_scat_dispersion_real
_atom_type_scat_dispersion_imag
_atom_type_scat_source
C C 0.0033 0.0016 'International Tables Vol C Tables 4.2.6.8 and 6.1.1.4'
H H 0.0000 0.0000 'International Tables Vol C Tables 4.2.6.8 and 6.1.1.4'
N N 0.0061 0.0033 'International Tables Vol C Tables 4.2.6.8 and 6.1.1.4'
O O 0.0106 0.0060 'International Tables Vol C Tables 4.2.6.8 and 6.1.1.4'
Nd Nd -0.1943 3.0179 'International Tables Vol C Tables 4.2.6.8 and 6.1.1.4'

loop_
_geom_angle_atom_site_label_1
_geom_angle_atom_site_label_2
_geom_angle_atom_site_label_3
_geom_angle
_geom_angle_site_symmetry_1
_geom_angle_site_symmetry_3
O32 Nd1 O11 87.51(12) 2_666 .
O32 Nd1 O22 76.21(11) 2_666 2_666
O11 Nd1 O22 137.54(11) . 2_666
O32 Nd1 O21 71.90(10) 2_666 .
O11 Nd1 O21 83.13(11) . .
O22 Nd1 O21 126.13(10) 2_666 .
O32 Nd1 O31 121.80(11) 2_666 .
O11 Nd1 O31 143.73(11) . .
O22 Nd1 O31 75.01(11) 2_666 .
O21 Nd1 O31 86.41(11) . .
O32 Nd1 O1W 143.62(11) 2_666 .
O11 Nd1 O1W 72.07(11) . .
O22 Nd1 O1W 138.42(11) 2_666 .
O21 Nd1 O1W 75.93(11) . .
O31 Nd1 O1W 71.71(11) . .
O32 Nd1 N1 81.44(13) 2_666 .
O11 Nd1 N1 68.32(12) . .
O22 Nd1 N1 70.60(11) 2_666 .
O21 Nd1 N1 141.61(12) . .
O31 Nd1 N1 131.67(12) . .
O1W Nd1 N1 116.11(12) . .
O32 Nd1 N2 138.87(12) 2_666 .
O11 Nd1 N2 95.60(12) . .
O22 Nd1 N2 74.11(12) 2_666 .
O21 Nd1 N2 149.23(12) . .
O31 Nd1 N2 76.52(13) . .
O1W Nd1 N2 74.48(12) . .
N1 Nd1 N2 62.21(14) . .
O32 Nd1 Nd1 47.41(8) 2_666 2_666
O11 Nd1 Nd1 130.21(9) . 2_666
O22 Nd1 Nd1 60.90(8) 2_666 2_666
O21 Nd1 Nd1 65.50(8) . 2_666
O31 Nd1 Nd1 74.39(8) . 2_666
O1W Nd1 Nd1 129.43(8) . 2_666
N1 Nd1 Nd1 114.44(10) . 2_666
N2 Nd1 Nd1 131.10(8) . 2_666
Nd1 O1W H1WA 135(3) . .
Nd1 O1W H1WB 113(3) . .
H1WA O1W H1WB 103(4) . .
C107 O11 Nd1 141.0(3) . .
C207 O21 Nd1 128.5(3) . .
C207 O22 Nd1 141.8(3) . 2_666
C307 O31 Nd1 116.4(3) . .
C307 O32 Nd1 170.4(3) . 2_666
C1 N1 C12 117.7(5) . .
C1 N1 Nd1 121.6(3) . .
C12 N1 Nd1 120.3(3) . .
C10 N2 C11 118.4(5) . .
C10 N2 Nd1 121.9(4) . .
C11 N2 Nd1 119.7(3) . .
N1 C1 C2 124.5(6) . .
N1 C1 H1A 117.8 . .
C2 C1 H1A 117.8 . .
C3 C2 C1 117.9(7) . .
C3 C2 H2A 121.1 . .
C1 C2 H2A 121.1 . .
C2 C3 C4 120.6(6) . .
C2 C3 H3A 119.7 . .
C4 C3 H3A 119.7 . .
C3 C4 C12 117.7(6) . .
C3 C4 C5 124.3(6) . .
C12 C4 C5 117.9(7) . .
C6 C5 C4 123.1(7) . .
C6 C5 H5A 118.5 . .
C4 C5 H5A 118.5 . .
C5 C6 C7 118.3(7) . .
C5 C6 H6A 120.8 . .
C7 C6 H6A 120.8 . .
C8 C7 C11 116.3(6) . .
C8 C7 C6 122.1(7) . .
C11 C7 C6 121.6(7) . .
C9 C8 C7 121.9(6) . .
C9 C8 H8A 119.0 . .
C7 C8 H8A 119.0 . .
C8 C9 C10 117.6(7) . .
C8 C9 H9A 121.2 . .
C10 C9 H9A 121.2 . .
N2 C10 C9 123.3(6) . .
N2 C10 H10A 118.4 . .
C9 C10 H10A 118.4 . .
N2 C11 C7 122.3(6) . .
N2 C11 C12 118.9(4) . .
C7 C11 C12 118.8(5) . .
N1 C12 C4 121.4(6) . .
N1 C12 C11 118.4(4) . .
C4 C12 C11 120.2(5) . .
C106 C101 C102 119.2(5) . .
C106 C101 C107 121.3(5) . .
C102 C101 C107 119.5(5) . .
C101 C102 C103 120.0(6) . .
C101 C102 H10B 120.0 . .
C103 C102 H10B 120.0 . .
C104 C103 C102 120.3(6) . .
C104 C103 H10C 119.9 . .
C102 C103 H10C 119.9 . .
C103 C104 C105 120.5(6) . .
C103 C104 C108 120.1(7) . .
C105 C104 C108 119.4(8) . .
C106 C105 C104 118.7(6) . .
C106 C105 H10D 120.6 . .
C104 C105 H10D 120.6 . .
C101 C106 C105 121.1(6) . .
C101 C106 H10E 119.5 . .
C105 C106 H10E 119.5 . .
O12 C107 O11 125.5(4) . .
O12 C107 C101 117.7(4) . .
O11 C107 C101 116.7(4) . .
N11 C108 C104 179.2(13) . .
C206 C201 C202 119.2(5) . .
C206 C201 C207 120.6(4) . .
C202 C201 C207 120.0(4) . .
C203 C202 C201 121.7(5) . .
C203 C202 H20A 119.2 . .
C201 C202 H20A 119.2 . .
C202 C203 C204 118.6(5) . .
C202 C203 H20B 120.7 . .
C204 C203 H20B 120.7 . .
C203 C204 C205 120.9(5) . .
C203 C204 C208 119.1(5) . .
C205 C204 C208 120.0(6) . .
C206 C205 C204 119.3(5) . .
C206 C205 H20C 120.4 . .
C204 C205 H20C 120.4 . .
C201 C206 C205 120.4(5) . .
C201 C206 H20D 119.8 . .
C205 C206 H20D 119.8 . .
O22 C207 O21 124.3(4) . .
O22 C207 C201 117.5(4) . .
O21 C207 C201 118.2(4) . .
N21 C208 C204 178.1(9) . .
C306 C301 C302 118.2(4) . .
C306 C301 C307 120.9(4) . .
C302 C301 C307 120.9(4) . .
C303 C302 C301 120.9(5) . .
C303 C302 H30A 119.6 . .
C301 C302 H30A 119.6 . .
C304 C303 C302 119.9(5) . .
C304 C303 H30B 120.0 . .
C302 C303 H30B 120.0 . .
C305 C304 C303 119.9(5) . .
C305 C304 C308 120.3(5) . .
C303 C304 C308 119.8(5) . .
C304 C305 C306 119.2(5) . .
C304 C305 H30C 120.4 . .
C306 C305 H30C 120.4 . .
C301 C306 C305 121.9(5) . .
C301 C306 H30D 119.1 . .
C305 C306 H30D 119.1 . .
O32 C307 O31 123.4(4) . .
O32 C307 C301 118.0(4) . .
O31 C307 C301 118.5(4) . .
N31 C308 C304 179.0(9) . .

loop_
_geom_bond_atom_site_label_1
_geom_bond_atom_site_label_2
_geom_bond_distance
_geom_bond_site_symmetry_2
Nd1 O32 2.387(3) 2_666
Nd1 O11 2.415(3) .
Nd1 O22 2.422(3) 2_666
Nd1 O21 2.437(3) .
Nd1 O31 2.461(3) .
Nd1 O1W 2.454(3) .
Nd1 N1 2.636(4) .
Nd1 N2 2.649(4) .
Nd1 Nd1 4.4010(19) 2_666
O1W H1WA 0.955(10) .
O1W H1WB 0.957(10) .
O11 C107 1.266(6) .
O12 C107 1.236(6) .
O21 C207 1.266(5) .
O22 C207 1.250(5) .
O22 Nd1 2.422(3) 2_666
O31 C307 1.259(5) .
O32 C307 1.251(5) .
O32 Nd1 2.387(3) 2_666
N1 C1 1.337(7) .
N1 C12 1.359(7) .
N2 C10 1.325(7) .
N2 C11 1.361(7) .
N11 C108 1.122(9) .
N21 C208 1.142(8) .
N31 C308 1.153(8) .
C1 C2 1.387(8) .
C1 H1A 0.9300 .
C2 C3 1.352(10) .
C2 H2A 0.9300 .
C3 C4 1.405(10) .
C3 H3A 0.9300 .
C4 C12 1.413(7) .
C4 C5 1.447(10) .
C5 C6 1.354(11) .
C5 H5A 0.9300 .
C6 C7 1.423(9) .
C6 H6A 0.9300 .
C7 C8 1.390(10) .
C7 C11 1.416(7) .
C8 C9 1.362(11) .
C8 H8A 0.9300 .
C9 C10 1.401(8) .
C9 H9A 0.9300 .
C10 H10A 0.9300 .
C11 C12 1.426(8) .
C101 C106 1.374(8) .
C101 C102 1.379(7) .
C101 C107 1.509(6) .
C102 C103 1.384(8) .
C102 H10B 0.9300 .
C103 C104 1.349(10) .
C103 H10C 0.9300 .
C104 C105 1.395(10) .
C104 C108 1.453(9) .
C105 C106 1.373(8) .
C105 H10D 0.9300 .
C106 H10E 0.9300 .
C201 C206 1.370(7) .
C201 C202 1.377(6) .
C201 C207 1.498(6) .
C202 C203 1.367(7) .
C202 H20A 0.9300 .
C203 C204 1.372(8) .
C203 H20B 0.9300 .
C204 C205 1.383(8) .
C204 C208 1.450(8) .
C205 C206 1.378(8) .
C205 H20C 0.9300 .
C206 H20D 0.9300 .
C301 C306 1.362(6) .
C301 C302 1.381(6) .
C301 C307 1.503(6) .
C302 C303 1.377(7) .
C302 H30A 0.9300 .
C303 C304 1.372(8) .
C303 H30B 0.9300 .
C304 C305 1.373(8) .
C304 C308 1.438(8) .
C305 C306 1.378(7) .
C305 H30C 0.9300 .
C306 H30D 0.9300 .
